data_4119474
loop_
_publ_author_name
'Megan E. Fieser'
'Jefferson E. Bates'
'Joseph W. Ziller'
'Filipp Furche'
'William J. Evans'

_publ_section_title
;
 Dinitrogen Reduction via Photochemical Activation of Heteroleptic
 Tris(cyclopentadienyl) Rare-Earth Complexes
;
_journal_name_full 'Journal of the American Chemical Society'
_journal_page_first 3804
_journal_page_last 3807
_journal_paper_doi 10.1021/ja400664s
_journal_volume 135
_journal_year 2013
_chemical_formula_sum 'C28 H41 Lu'
_chemical_formula_weight 552.58
_chemical_name_systematic
; 
 ? 
;
_space_group_IT_number 14
_symmetry_cell_setting monoclinic
_symmetry_space_group_name_Hall '-P 2yn'
_symmetry_space_group_name_H-M 'P 1 21/n 1'
_atom_sites_solution_hydrogens geom
_atom_sites_solution_primary direct
_atom_sites_solution_secondary difmap
_audit_creation_method SHELXTL
_cell_angle_alpha 90.00
_cell_angle_beta 114.6008(10)
_cell_angle_gamma 90.00
_cell_formula_units_Z 8
_cell_length_a 22.970(2)
_cell_length_b 10.2044(9)
_cell_length_c 23.173(2)
_cell_measurement_reflns_used 9875
_cell_measurement_temperature 143(2)
_cell_measurement_theta_max 26.33
_cell_measurement_theta_min 2.22
_cell_volume 4938.6(7)
_computing_cell_refinement 'Bruker SAINT'
_computing_data_collection 'Bruker APEX2'
_computing_data_reduction 'Bruker SAINT'
_computing_molecular_graphics 'Bruker SHELXTL'
_computing_publication_material 'Bruker SHELXTL'
_computing_structure_refinement 'SHELXL-97 (Sheldrick, 2008)'
_computing_structure_solution 'SHELXS-97 (Sheldrick, 2008)'
_diffrn_ambient_temperature 143(2)
_diffrn_measured_fraction_theta_full 1.000
_diffrn_measured_fraction_theta_max 0.999
_diffrn_measurement_device_type 'Bruker APEX-II CCD'
_diffrn_measurement_method '\f and \w scans'
_diffrn_radiation_monochromator graphite
_diffrn_radiation_source 'fine-focus sealed tube'
_diffrn_radiation_type MoK\a
_diffrn_radiation_wavelength 0.71073
_diffrn_reflns_av_R_equivalents 0.0433
_diffrn_reflns_av_sigmaI/netI 0.0337
_diffrn_reflns_limit_h_max 28
_diffrn_reflns_limit_h_min -28
_diffrn_reflns_limit_k_max 12
_diffrn_reflns_limit_k_min -12
_diffrn_reflns_limit_l_max 28
_diffrn_reflns_limit_l_min -28
_diffrn_reflns_number 51639
_diffrn_reflns_theta_full 25.50
_diffrn_reflns_theta_max 26.40
_diffrn_reflns_theta_min 1.63
_exptl_absorpt_coefficient_mu 4.009
_exptl_absorpt_correction_T_max 0.6995
_exptl_absorpt_correction_T_min 0.5148
_exptl_absorpt_correction_type numerical
_exptl_absorpt_process_details 'Bruker SADABS'
_exptl_crystal_colour yellow
_exptl_crystal_density_diffrn 1.486
_exptl_crystal_density_meas ?
_exptl_crystal_description irregular
_exptl_crystal_F_000 2240
_exptl_crystal_size_max 0.19
_exptl_crystal_size_mid 0.16
_exptl_crystal_size_min 0.10
_refine_diff_density_max 2.390
_refine_diff_density_min -1.762
_refine_diff_density_rms 0.136
_refine_ls_extinction_method none
_refine_ls_goodness_of_fit_ref 1.276
_refine_ls_hydrogen_treatment constr
_refine_ls_matrix_type full
_refine_ls_number_parameters 547
_refine_ls_number_reflns 10128
_refine_ls_number_restraints 0
_refine_ls_restrained_S_all 1.276
_refine_ls_R_factor_all 0.0650
_refine_ls_R_factor_gt 0.0537
_refine_ls_shift/su_max 0.001
_refine_ls_shift/su_mean 0.000
_refine_ls_structure_factor_coef Fsqd
_refine_ls_weighting_details 'calc w=1/[\s^2^(Fo^2^)+(0.0219P)^2^+33.6713P] where P=(Fo^2^+2Fc^2^)/3'
_refine_ls_weighting_scheme calc
_refine_ls_wR_factor_gt 0.1021
_refine_ls_wR_factor_ref 0.1053
_reflns_number_gt 8738
_reflns_number_total 10128
_reflns_threshold_expression >2sigma(I)
_cod_data_source_file ja400664s_si_003.cif
_cod_data_source_block mef7
_cod_depositor_comments
;
The following automatic conversions were performed:

'_exptl_crystal_density_meas' value 'none' was changed to '?' - the
value is perceived as not measured.

Automatic conversion script
Id: cif_fix_values 3008 2015-01-20 13:52:24Z robertas 
;
_cod_original_cell_volume 4938.8(7)
_cod_database_code 4119474

loop_
_symmetry_equiv_pos_as_xyz
'x, y, z'
'-x+1/2, y+1/2, -z+1/2'
'-x, -y, -z'
'x-1/2, -y-1/2, z-1/2'

loop_
_atom_site_label
_atom_site_type_symbol
_atom_site_fract_x
_atom_site_fract_y
_atom_site_fract_z
_atom_site_U_iso_or_equiv
_atom_site_adp_type
_atom_site_occupancy
_atom_site_symmetry_multiplicity
_atom_site_calc_flag
_atom_site_refinement_flags
Lu1 Lu 0.081823(15) 0.05453(3) 0.710857(15) 0.02912(9) Uani 1 1 d .
C1 C 0.0561(4) 0.2768(7) 0.7506(4) 0.0335(17) Uani 1 1 d .
C2 C 0.1073(4) 0.3011(7) 0.7330(4) 0.0348(17) Uani 1 1 d .
C3 C 0.0819(4) 0.2878(7) 0.6655(4) 0.0358(18) Uani 1 1 d .
C4 C 0.0172(4) 0.2510(7) 0.6435(4) 0.0307(16) Uani 1 1 d .
C5 C 0.0004(4) 0.2473(6) 0.6957(4) 0.0294(16) Uani 1 1 d .
C6 C 0.0606(4) 0.2905(8) 0.8170(4) 0.0388(18) Uani 1 1 d .
H6A H 0.1015 0.2544 0.8473 0.058 Uiso 1 1 calc R
H6B H 0.0253 0.2428 0.8206 0.058 Uiso 1 1 calc R
H6C H 0.0581 0.3834 0.8265 0.058 Uiso 1 1 calc R
C7 C 0.1700(4) 0.3658(8) 0.7741(4) 0.046(2) Uani 1 1 d .
H7A H 0.1889 0.3216 0.8153 0.069 Uiso 1 1 calc R
H7B H 0.1624 0.4582 0.7803 0.069 Uiso 1 1 calc R
H7C H 0.1993 0.3598 0.7533 0.069 Uiso 1 1 calc R
C8 C 0.1161(5) 0.3247(9) 0.6245(5) 0.055(3) Uani 1 1 d .
H8A H 0.1017 0.2674 0.5872 0.083 Uiso 1 1 calc R
H8B H 0.1624 0.3148 0.6489 0.083 Uiso 1 1 calc R
H8C H 0.1063 0.4160 0.6107 0.083 Uiso 1 1 calc R
C9 C -0.0286(4) 0.2362(7) 0.5751(4) 0.0381(18) Uani 1 1 d .
H9A H -0.0683 0.1955 0.5724 0.057 Uiso 1 1 calc R
H9B H -0.0092 0.1808 0.5533 0.057 Uiso 1 1 calc R
H9C H -0.0382 0.3227 0.5549 0.057 Uiso 1 1 calc R
C10 C -0.0656(4) 0.2355(7) 0.6930(4) 0.0356(18) Uani 1 1 d .
H10A H -0.0972 0.2471 0.6491 0.053 Uiso 1 1 calc R
H10B H -0.0720 0.3031 0.7199 0.053 Uiso 1 1 calc R
H10C H -0.0709 0.1487 0.7082 0.053 Uiso 1 1 calc R
C11 C 0.1662(4) -0.0396(8) 0.6778(4) 0.041(2) Uani 1 1 d .
C12 C 0.1490(4) -0.1476(8) 0.7053(4) 0.0382(18) Uani 1 1 d .
C13 C 0.1690(4) -0.1214(8) 0.7705(4) 0.0383(18) Uani 1 1 d .
C14 C 0.1991(4) 0.0025(8) 0.7837(4) 0.0387(18) Uani 1 1 d .
C15 C 0.1979(4) 0.0515(8) 0.7260(4) 0.0404(19) Uani 1 1 d .
H15A H 0.2156 0.1325 0.7208 0.048 Uiso 1 1 calc R
C16 C 0.1578(5) -0.0318(11) 0.6099(4) 0.063(3) Uani 1 1 d .
H16A H 0.1697 0.0559 0.6014 0.094 Uiso 1 1 calc R
H16B H 0.1129 -0.0491 0.5815 0.094 Uiso 1 1 calc R
H16C H 0.1852 -0.0972 0.6025 0.094 Uiso 1 1 calc R
C17 C 0.1229(5) -0.2761(8) 0.6723(4) 0.054(2) Uani 1 1 d .
H17A H 0.1043 -0.2629 0.6263 0.081 Uiso 1 1 calc R
H17B H 0.0897 -0.3083 0.6851 0.081 Uiso 1 1 calc R
H17C H 0.1576 -0.3404 0.6843 0.081 Uiso 1 1 calc R
C18 C 0.1678(5) -0.2150(10) 0.8203(4) 0.059(3) Uani 1 1 d .
H18A H 0.1554 -0.1677 0.8503 0.088 Uiso 1 1 calc R
H18B H 0.2104 -0.2534 0.8431 0.088 Uiso 1 1 calc R
H18C H 0.1367 -0.2848 0.7999 0.088 Uiso 1 1 calc R
C19 C 0.2316(4) 0.0591(9) 0.8501(4) 0.051(2) Uani 1 1 d .
H19A H 0.2016 0.0586 0.8702 0.077 Uiso 1 1 calc R
H19B H 0.2451 0.1493 0.8476 0.077 Uiso 1 1 calc R
H19C H 0.2692 0.0059 0.8752 0.077 Uiso 1 1 calc R
C20 C -0.0198(3) -0.0677(7) 0.6603(3) 0.0298(16) Uani 1 1 d .
H20A H -0.0217 0.0227 0.6499 0.036 Uiso 1 1 calc R
C21 C -0.0003(4) -0.1220(8) 0.7232(4) 0.0358(18) Uani 1 1 d .
C22 C -0.0043(4) -0.2592(8) 0.7161(4) 0.042(2) Uani 1 1 d .
C23 C -0.0264(4) -0.2888(7) 0.6506(4) 0.0384(18) Uani 1 1 d .
C24 C -0.0355(4) -0.1737(7) 0.6170(4) 0.0337(17) Uani 1 1 d .
C25 C 0.0198(4) -0.0482(8) 0.7847(4) 0.045(2) Uani 1 1 d .
H25A H 0.0261 -0.1099 0.8192 0.067 Uiso 1 1 calc R
H25B H -0.0135 0.0151 0.7813 0.067 Uiso 1 1 calc R
H25C H 0.0600 -0.0016 0.7936 0.067 Uiso 1 1 calc R
C26 C 0.0105(5) -0.3597(9) 0.7676(5) 0.056(3) Uani 1 1 d .
H26A H 0.0249 -0.3155 0.8088 0.084 Uiso 1 1 calc R
H26B H 0.0444 -0.4181 0.7676 0.084 Uiso 1 1 calc R
H26C H -0.0280 -0.4109 0.7600 0.084 Uiso 1 1 calc R
C27 C -0.0341(4) -0.4264(8) 0.6240(5) 0.049(2) Uani 1 1 d .
H27A H -0.0557 -0.4228 0.5775 0.073 Uiso 1 1 calc R
H27B H -0.0598 -0.4786 0.6403 0.073 Uiso 1 1 calc R
H27C H 0.0081 -0.4669 0.6368 0.073 Uiso 1 1 calc R
C28 C -0.0570(4) -0.1623(8) 0.5465(4) 0.0383(18) Uani 1 1 d .
H28A H -0.0983 -0.2064 0.5247 0.057 Uiso 1 1 calc R
H28B H -0.0252 -0.2034 0.5343 0.057 Uiso 1 1 calc R
H28C H -0.0614 -0.0695 0.5344 0.057 Uiso 1 1 calc R
Lu2 Lu 0.296350(15) 0.19309(3) 0.421376(15) 0.02733(9) Uani 1 1 d .
C29 C 0.3643(4) -0.0042(7) 0.4859(4) 0.0316(17) Uani 1 1 d .
C30 C 0.3114(3) 0.0028(6) 0.5022(3) 0.0261(15) Uani 1 1 d .
C31 C 0.2560(3) -0.0274(7) 0.4474(3) 0.0283(15) Uani 1 1 d .
C32 C 0.2734(4) -0.0532(7) 0.3961(4) 0.0329(17) Uani 1 1 d .
C33 C 0.3418(4) -0.0402(7) 0.4217(4) 0.0338(17) Uani 1 1 d .
C34 C 0.4337(3) 0.0133(7) 0.5308(4) 0.0357(18) Uani 1 1 d .
H34A H 0.4365 0.0454 0.5718 0.054 Uiso 1 1 calc R
H34B H 0.4537 0.0767 0.5130 0.054 Uiso 1 1 calc R
H34C H 0.4559 -0.0710 0.5369 0.054 Uiso 1 1 calc R
C35 C 0.3133(4) 0.0169(7) 0.5670(3) 0.0304(16) Uani 1 1 d .
H35A H 0.2780 0.0731 0.5650 0.046 Uiso 1 1 calc R
H35B H 0.3541 0.0565 0.5954 0.046 Uiso 1 1 calc R
H35C H 0.3092 -0.0696 0.5833 0.046 Uiso 1 1 calc R
C36 C 0.1895(3) -0.0426(8) 0.4439(4) 0.0356(17) Uani 1 1 d .
H36A H 0.1871 -0.0006 0.4809 0.053 Uiso 1 1 calc R
H36B H 0.1793 -0.1359 0.4435 0.053 Uiso 1 1 calc R
H36C H 0.1587 -0.0010 0.4050 0.053 Uiso 1 1 calc R
C37 C 0.2326(4) -0.1215(8) 0.3354(4) 0.042(2) Uani 1 1 d .
H37A H 0.2501 -0.1060 0.3040 0.063 Uiso 1 1 calc R
H37B H 0.1888 -0.0873 0.3193 0.063 Uiso 1 1 calc R
H37C H 0.2322 -0.2158 0.3433 0.063 Uiso 1 1 calc R
C38 C 0.3833(4) -0.0763(8) 0.3879(4) 0.047(2) Uani 1 1 d .
H38A H 0.3566 -0.0863 0.3424 0.071 Uiso 1 1 calc R
H38B H 0.4054 -0.1591 0.4051 0.071 Uiso 1 1 calc R
H38C H 0.4150 -0.0070 0.3944 0.071 Uiso 1 1 calc R
C39 C 0.3535(4) 0.3142(7) 0.5226(4) 0.0339(17) Uani 1 1 d .
H39A H 0.3612 0.2224 0.5260 0.041 Uiso 1 1 calc R
C40 C 0.2914(4) 0.3778(7) 0.5046(4) 0.0378(19) Uani 1 1 d .
C41 C 0.3042(4) 0.5142(7) 0.5058(4) 0.040(2) Uani 1 1 d .
C42 C 0.3695(4) 0.5338(7) 0.5238(4) 0.0388(19) Uani 1 1 d .
C43 C 0.4008(4) 0.4147(7) 0.5343(4) 0.0379(19) Uani 1 1 d .
C44 C 0.2289(4) 0.3139(8) 0.4899(4) 0.043(2) Uani 1 1 d .
H44A H 0.1959 0.3811 0.4815 0.065 Uiso 1 1 calc R
H44B H 0.2319 0.2602 0.5261 0.065 Uiso 1 1 calc R
H44C H 0.2176 0.2581 0.4523 0.065 Uiso 1 1 calc R
C45 C 0.2547(5) 0.6225(8) 0.4899(5) 0.057(3) Uani 1 1 d .
H45A H 0.2659 0.6811 0.5264 0.086 Uiso 1 1 calc R
H45B H 0.2124 0.5840 0.4795 0.086 Uiso 1 1 calc R
H45C H 0.2537 0.6723 0.4533 0.086 Uiso 1 1 calc R
C46 C 0.4003(6) 0.6648(9) 0.5268(5) 0.065(3) Uani 1 1 d .
H46A H 0.4425 0.6663 0.5627 0.097 Uiso 1 1 calc R
H46B H 0.3733 0.7337 0.5324 0.097 Uiso 1 1 calc R
H46C H 0.4051 0.6801 0.4873 0.097 Uiso 1 1 calc R
C47 C 0.4706(4) 0.3898(8) 0.5536(4) 0.044(2) Uani 1 1 d .
H47A H 0.4954 0.4647 0.5780 0.067 Uiso 1 1 calc R
H47B H 0.4787 0.3778 0.5156 0.067 Uiso 1 1 calc R
H47C H 0.4834 0.3106 0.5798 0.067 Uiso 1 1 calc R
C48 C 0.3257(4) 0.2836(8) 0.3345(4) 0.0399(19) Uani 1 1 d .
C49 C 0.2976(4) 0.3918(7) 0.3511(4) 0.0384(18) Uani 1 1 d .
C50 C 0.2325(4) 0.3638(8) 0.3344(4) 0.0370(18) Uani 1 1 d .
C51 C 0.2196(4) 0.2389(8) 0.3046(4) 0.0384(18) Uani 1 1 d .
C52 C 0.2776(4) 0.1910(8) 0.3047(4) 0.0376(18) Uani 1 1 d .
H52A H 0.2829 0.1098 0.2874 0.045 Uiso 1 1 calc R
C53 C 0.3946(4) 0.2754(10) 0.3426(4) 0.052(2) Uani 1 1 d .
H53A H 0.4234 0.2877 0.3875 0.079 Uiso 1 1 calc R
H53B H 0.4026 0.3439 0.3172 0.079 Uiso 1 1 calc R
H53C H 0.4024 0.1892 0.3285 0.079 Uiso 1 1 calc R
C54 C 0.3305(5) 0.5224(8) 0.3744(5) 0.051(2) Uani 1 1 d .
H54A H 0.3759 0.5076 0.4015 0.076 Uiso 1 1 calc R
H54B H 0.3105 0.5674 0.3989 0.076 Uiso 1 1 calc R
H54C H 0.3264 0.5766 0.3380 0.076 Uiso 1 1 calc R
C55 C 0.1820(5) 0.4576(9) 0.3352(5) 0.058(3) Uani 1 1 d .
H55A H 0.1480 0.4083 0.3406 0.086 Uiso 1 1 calc R
H55B H 0.1638 0.5059 0.2950 0.086 Uiso 1 1 calc R
H55C H 0.2013 0.5194 0.3704 0.086 Uiso 1 1 calc R
C56 C 0.1532(4) 0.1788(8) 0.2728(4) 0.0414(19) Uani 1 1 d .
H56A H 0.1324 0.1812 0.3022 0.062 Uiso 1 1 calc R
H56B H 0.1568 0.0877 0.2613 0.062 Uiso 1 1 calc R
H56C H 0.1275 0.2287 0.2345 0.062 Uiso 1 1 calc R

loop_
_atom_site_aniso_label
_atom_site_aniso_U_11
_atom_site_aniso_U_22
_atom_site_aniso_U_33
_atom_site_aniso_U_23
_atom_site_aniso_U_13
_atom_site_aniso_U_12
Lu1 0.03505(17) 0.02086(15) 0.03912(18) -0.00216(13) 0.02307(14) -0.00258(13)
C1 0.044(4) 0.018(3) 0.049(5) -0.007(3) 0.029(4) -0.005(3)
C2 0.032(4) 0.023(4) 0.048(5) 0.004(3) 0.017(4) 0.010(3)
C3 0.044(4) 0.015(3) 0.060(5) -0.001(3) 0.034(4) -0.005(3)
C4 0.043(4) 0.016(3) 0.037(4) -0.006(3) 0.021(4) -0.005(3)
C5 0.039(4) 0.013(3) 0.047(5) -0.006(3) 0.028(4) -0.001(3)
C6 0.048(5) 0.029(4) 0.044(5) -0.011(4) 0.024(4) -0.009(4)
C7 0.044(5) 0.036(5) 0.060(6) -0.012(4) 0.024(4) -0.018(4)
C8 0.075(7) 0.039(5) 0.075(7) -0.005(5) 0.055(6) -0.014(5)
C9 0.054(5) 0.024(4) 0.039(4) 0.000(3) 0.022(4) -0.003(3)
C10 0.044(5) 0.026(4) 0.043(5) -0.010(3) 0.025(4) -0.003(3)
C11 0.044(5) 0.043(5) 0.043(5) 0.015(4) 0.026(4) 0.022(4)
C12 0.047(5) 0.033(4) 0.035(4) 0.006(3) 0.018(4) 0.014(4)
C13 0.042(5) 0.040(5) 0.033(4) 0.007(4) 0.016(4) -0.001(4)
C14 0.037(4) 0.038(4) 0.045(5) -0.002(4) 0.022(4) 0.002(4)
C15 0.038(4) 0.032(4) 0.060(5) 0.010(4) 0.029(4) 0.006(4)
C16 0.066(6) 0.085(8) 0.055(6) 0.022(5) 0.043(5) 0.037(6)
C17 0.060(6) 0.037(5) 0.050(5) -0.004(4) 0.009(5) 0.016(4)
C18 0.056(6) 0.068(7) 0.044(5) 0.022(5) 0.013(5) -0.012(5)
C19 0.035(5) 0.054(6) 0.057(6) -0.017(5) 0.011(4) -0.002(4)
C20 0.037(4) 0.019(3) 0.040(4) -0.004(3) 0.023(3) -0.006(3)
C21 0.044(5) 0.032(4) 0.042(5) -0.001(3) 0.028(4) -0.008(3)
C22 0.043(5) 0.027(4) 0.063(6) 0.007(4) 0.030(4) -0.005(3)
C23 0.045(5) 0.023(4) 0.051(5) -0.002(3) 0.024(4) -0.001(3)
C24 0.041(4) 0.026(4) 0.042(4) -0.008(3) 0.024(4) 0.001(3)
C25 0.060(6) 0.041(5) 0.044(5) 0.002(4) 0.033(4) -0.007(4)
C26 0.064(6) 0.038(5) 0.070(7) 0.016(5) 0.032(5) -0.002(4)
C27 0.056(6) 0.026(4) 0.071(6) -0.005(4) 0.033(5) -0.001(4)
C28 0.045(5) 0.038(4) 0.037(4) -0.006(4) 0.021(4) 0.004(4)
Lu2 0.03799(18) 0.01717(14) 0.03431(17) -0.00118(13) 0.02248(14) 0.00119(13)
C29 0.036(4) 0.016(3) 0.052(5) 0.003(3) 0.028(4) 0.000(3)
C30 0.030(4) 0.015(3) 0.037(4) 0.000(3) 0.017(3) 0.002(3)
C31 0.032(4) 0.022(4) 0.033(4) 0.000(3) 0.016(3) -0.002(3)
C32 0.037(4) 0.011(3) 0.055(5) 0.015(3) 0.024(4) 0.012(3)
C33 0.043(4) 0.015(3) 0.052(5) 0.000(3) 0.029(4) 0.002(3)
C34 0.032(4) 0.023(4) 0.054(5) 0.001(3) 0.019(4) 0.000(3)
C35 0.036(4) 0.021(3) 0.034(4) -0.001(3) 0.015(3) -0.001(3)
C36 0.036(4) 0.030(4) 0.043(5) -0.003(3) 0.019(4) 0.000(3)
C37 0.054(5) 0.029(4) 0.049(5) -0.005(4) 0.027(4) -0.005(4)
C38 0.058(5) 0.029(4) 0.071(6) -0.007(4) 0.044(5) 0.005(4)
C39 0.057(5) 0.019(3) 0.041(4) -0.006(3) 0.036(4) 0.000(3)
C40 0.054(5) 0.022(4) 0.050(5) -0.003(3) 0.035(4) 0.003(3)
C41 0.066(6) 0.017(4) 0.045(5) -0.002(3) 0.033(4) 0.001(4)
C42 0.063(6) 0.020(4) 0.039(4) -0.002(3) 0.026(4) -0.008(4)
C43 0.054(5) 0.024(4) 0.041(5) -0.009(3) 0.025(4) -0.011(3)
C44 0.052(5) 0.030(4) 0.057(5) 0.005(4) 0.032(4) 0.013(4)
C45 0.102(8) 0.024(4) 0.061(6) 0.006(4) 0.049(6) 0.019(5)
C46 0.106(9) 0.029(5) 0.068(7) -0.007(5) 0.046(7) -0.014(5)
C47 0.056(5) 0.038(5) 0.045(5) -0.011(4) 0.027(4) -0.015(4)
C48 0.047(5) 0.039(5) 0.043(5) 0.011(4) 0.029(4) 0.008(4)
C49 0.048(5) 0.025(4) 0.045(5) 0.007(3) 0.023(4) 0.002(3)
C50 0.035(4) 0.040(5) 0.035(4) -0.004(4) 0.015(4) 0.007(4)
C51 0.054(5) 0.032(4) 0.035(4) 0.005(3) 0.024(4) 0.000(4)
C52 0.054(5) 0.029(4) 0.039(4) 0.008(3) 0.029(4) 0.007(4)
C53 0.054(6) 0.062(6) 0.055(6) 0.014(5) 0.036(5) 0.003(5)
C54 0.060(6) 0.031(5) 0.065(6) 0.010(4) 0.029(5) 0.000(4)
C55 0.056(6) 0.036(5) 0.078(7) -0.008(5) 0.025(5) 0.012(4)
C56 0.044(5) 0.038(5) 0.037(4) 0.005(4) 0.012(4) 0.001(4)

loop_
_atom_type_symbol
_atom_type_description
_atom_type_scat_dispersion_real
_atom_type_scat_dispersion_imag
_atom_type_scat_source
C C 0.0033 0.0016 'International Tables Vol C Tables 4.2.6.8 and 6.1.1.4'
H H 0.0000 0.0000 'International Tables Vol C Tables 4.2.6.8 and 6.1.1.4'
Lu Lu -0.4720 5.8584 'International Tables Vol C Tables 4.2.6.8 and 6.1.1.4'

loop_
_geom_angle_atom_site_label_1
_geom_angle_atom_site_label_2
_geom_angle_atom_site_label_3
_geom_angle
Cnt1 Lu1 C20 105.0
Cnt1 Lu1 C21 118.6
Cnt1 Lu1 C25 104.1
Cnt2 Lu1 C20 119.4
Cnt2 Lu1 C21 107.6
Cnt2 Lu1 C25 111.2
Cnt1 Lu1 Cnt2 133.0
Cnt3 Lu2 C39 98.8
Cnt3 Lu2 C40 117.3
Cnt3 Lu2 C44 107.7
Cnt4 Lu2 C39 120.8
Cnt4 Lu2 C40 107.7
Cnt4 Lu2 C44 110.8
Cnt3 Lu2 Cnt4 135.1
C20 Lu1 C15 142.1(3)
C20 Lu1 C11 110.7(3)
C15 Lu1 C11 32.0(3)
C20 Lu1 C14 137.1(3)
C15 Lu1 C14 32.2(2)
C11 Lu1 C14 53.1(3)
C20 Lu1 C2 132.6(2)
C15 Lu1 C2 81.2(2)
C11 Lu1 C2 106.8(3)
C14 Lu1 C2 89.0(2)
C20 Lu1 C4 85.1(2)
C15 Lu1 C4 113.4(2)
C11 Lu1 C4 115.2(2)
C14 Lu1 C4 137.4(2)
C2 Lu1 C4 52.6(2)
C20 Lu1 C3 115.4(3)
C15 Lu1 C3 83.7(2)
C11 Lu1 C3 95.5(2)
C14 Lu1 C3 106.1(3)
C2 Lu1 C3 32.0(2)
C4 Lu1 C3 31.4(2)
C20 Lu1 C1 107.4(2)
C15 Lu1 C1 110.0(3)
C11 Lu1 C1 138.3(3)
C14 Lu1 C1 106.1(3)
C2 Lu1 C1 31.7(2)
C4 Lu1 C1 51.9(2)
C3 Lu1 C1 52.1(2)
C20 Lu1 C12 92.2(3)
C15 Lu1 C12 52.4(3)
C11 Lu1 C12 31.7(2)
C14 Lu1 C12 52.4(3)
C2 Lu1 C12 133.5(2)
C4 Lu1 C12 141.5(2)
C3 Lu1 C12 127.1(2)
C1 Lu1 C12 158.5(3)
C20 Lu1 C13 105.6(2)
C15 Lu1 C13 52.4(2)
C11 Lu1 C13 52.4(2)
C14 Lu1 C13 31.6(2)
C2 Lu1 C13 120.2(2)
C4 Lu1 C13 165.7(2)
C3 Lu1 C13 135.4(2)
C1 Lu1 C13 130.3(3)
C12 Lu1 C13 31.3(2)
C20 Lu1 C5 80.5(2)
C15 Lu1 C5 132.3(2)
C11 Lu1 C5 145.8(2)
C14 Lu1 C5 137.2(2)
C2 Lu1 C5 52.4(2)
C4 Lu1 C5 31.4(2)
C3 Lu1 C5 51.9(2)
C1 Lu1 C5 31.2(2)
C12 Lu1 C5 169.9(2)
C13 Lu1 C5 158.1(2)
C20 Lu1 C21 32.0(2)
C15 Lu1 C21 135.6(3)
C11 Lu1 C21 115.5(3)
C14 Lu1 C21 112.3(3)
C2 Lu1 C21 137.5(2)
C4 Lu1 C21 109.2(2)
C3 Lu1 C21 140.2(2)
C1 Lu1 C21 105.7(2)
C12 Lu1 C21 86.0(3)
C13 Lu1 C21 84.3(2)
C5 Lu1 C21 91.4(2)
C20 Lu1 C25 59.2(2)
C15 Lu1 C25 132.3(3)
C11 Lu1 C25 132.5(3)
C14 Lu1 C25 100.3(3)
C2 Lu1 C25 111.6(2)
C4 Lu1 C25 110.0(2)
C3 Lu1 C25 131.7(2)
C1 Lu1 C25 82.2(2)
C12 Lu1 C25 101.1(3)
C13 Lu1 C25 83.9(3)
C5 Lu1 C25 81.4(2)
C21 Lu1 C25 31.3(2)
C5 C1 C2 109.0(7)
C5 C1 C6 126.4(7)
C2 C1 C6 124.4(7)
C5 C1 Lu1 75.5(4)
C2 C1 Lu1 73.3(4)
C6 C1 Lu1 120.9(5)
C1 C2 C3 106.7(7)
C1 C2 C7 125.6(7)
C3 C2 C7 125.5(7)
C1 C2 Lu1 75.0(4)
C3 C2 Lu1 74.6(4)
C7 C2 Lu1 129.0(5)
C4 C3 C2 108.1(6)
C4 C3 C8 125.9(8)
C2 C3 C8 125.5(7)
C4 C3 Lu1 74.0(4)
C2 C3 Lu1 73.4(4)
C8 C3 Lu1 124.7(5)
C3 C4 C5 108.7(7)
C3 C4 C9 125.4(7)
C5 C4 C9 125.4(7)
C3 C4 Lu1 74.6(4)
C5 C4 Lu1 75.9(4)
C9 C4 Lu1 122.1(5)
C1 C5 C4 107.3(6)
C1 C5 C10 125.3(6)
C4 C5 C10 126.8(7)
C1 C5 Lu1 73.3(4)
C4 C5 Lu1 72.7(4)
C10 C5 Lu1 126.6(5)
C15 C11 C12 108.0(7)
C15 C11 C16 126.5(8)
C12 C11 C16 125.2(9)
C15 C11 Lu1 73.7(4)
C12 C11 Lu1 76.5(4)
C16 C11 Lu1 120.7(5)
C13 C12 C11 108.0(7)
C13 C12 C17 126.2(7)
C11 C12 C17 125.2(8)
C13 C12 Lu1 74.6(5)
C11 C12 Lu1 71.8(4)
C17 C12 Lu1 126.3(6)
C12 C13 C14 108.3(7)
C12 C13 C18 126.8(8)
C14 C13 C18 124.4(8)
C12 C13 Lu1 74.1(4)
C14 C13 Lu1 72.4(5)
C18 C13 Lu1 125.8(6)
C13 C14 C15 107.2(7)
C13 C14 C19 123.4(8)
C15 C14 C19 129.1(8)
C13 C14 Lu1 76.0(5)
C15 C14 Lu1 72.8(5)
C19 C14 Lu1 121.8(5)
C11 C15 C14 108.5(7)
C11 C15 Lu1 74.4(4)
C14 C15 Lu1 75.0(4)
C24 C20 C21 107.6(6)
C24 C20 Lu1 129.4(5)
C21 C20 Lu1 83.1(4)
C22 C21 C20 106.6(7)
C22 C21 C25 126.0(8)
C20 C21 C25 127.4(7)
C22 C21 Lu1 131.6(6)
C20 C21 Lu1 64.9(4)
C25 C21 Lu1 79.3(4)
C21 C22 C23 108.3(7)
C21 C22 C26 127.1(9)
C23 C22 C26 124.5(8)
C24 C23 C22 109.0(7)
C24 C23 C27 126.5(8)
C22 C23 C27 124.3(7)
C23 C24 C20 108.5(7)
C23 C24 C28 125.9(7)
C20 C24 C28 125.6(7)
C21 C25 Lu1 69.4(4)
C39 Lu2 C48 110.8(3)
C39 Lu2 C52 142.4(2)
C48 Lu2 C52 31.8(3)
C39 Lu2 C51 139.4(2)
C48 Lu2 C51 52.9(3)
C52 Lu2 C51 32.0(2)
C39 Lu2 C32 132.4(2)
C48 Lu2 C32 105.6(3)
C52 Lu2 C32 79.8(2)
C51 Lu2 C32 87.3(2)
C39 Lu2 C33 113.5(3)
C48 Lu2 C33 95.5(2)
C52 Lu2 C33 83.4(2)
C51 Lu2 C33 105.5(3)
C32 Lu2 C33 32.2(2)
C39 Lu2 C31 108.1(2)
C48 Lu2 C31 137.3(2)
C52 Lu2 C31 108.6(2)
C51 Lu2 C31 104.2(2)
C32 Lu2 C31 32.0(2)
C33 Lu2 C31 52.3(2)
C39 Lu2 C29 83.5(2)
C48 Lu2 C29 116.2(2)
C52 Lu2 C29 113.5(2)
C51 Lu2 C29 136.5(2)
C32 Lu2 C29 52.8(2)
C33 Lu2 C29 31.4(2)
C31 Lu2 C29 52.0(2)
C39 Lu2 C50 107.7(2)
C48 Lu2 C50 52.8(2)
C52 Lu2 C50 52.7(2)
C51 Lu2 C50 31.8(2)
C32 Lu2 C50 118.6(2)
C33 Lu2 C50 135.3(2)
C31 Lu2 C50 128.2(2)
C29 Lu2 C50 166.2(2)
C39 Lu2 C49 93.7(3)
C48 Lu2 C49 31.7(2)
C52 Lu2 C49 52.1(3)
C51 Lu2 C49 52.1(3)
C32 Lu2 C49 132.0(3)
C33 Lu2 C49 127.2(2)
C31 Lu2 C49 156.3(2)
C29 Lu2 C49 143.1(2)
C50 Lu2 C49 31.4(2)
C39 Lu2 C30 80.4(2)
C48 Lu2 C30 146.5(2)
C52 Lu2 C30 131.6(2)
C51 Lu2 C30 135.4(2)
C32 Lu2 C30 52.7(2)
C33 Lu2 C30 52.1(2)
C31 Lu2 C30 31.3(2)
C29 Lu2 C30 31.4(2)
C50 Lu2 C30 156.0(2)
C49 Lu2 C30 172.1(2)
C39 Lu2 C40 32.1(2)
C48 Lu2 C40 114.2(3)
C52 Lu2 C40 135.6(2)
C51 Lu2 C40 113.8(3)
C32 Lu2 C40 140.0(2)
C33 Lu2 C40 139.9(2)
C31 Lu2 C40 108.0(2)
C29 Lu2 C40 108.6(2)
C50 Lu2 C40 84.8(2)
C49 Lu2 C40 85.4(2)
C30 Lu2 C40 92.2(2)
C39 Lu2 C44 57.9(2)
C48 Lu2 C44 130.8(2)
C52 Lu2 C44 133.4(2)
C51 Lu2 C44 102.0(2)
C32 Lu2 C44 115.5(2)
C33 Lu2 C44 133.7(2)
C31 Lu2 C44 85.3(2)
C29 Lu2 C44 110.0(2)
C50 Lu2 C44 83.3(2)
C49 Lu2 C44 99.1(2)
C30 Lu2 C44 82.3(2)
C40 Lu2 C44 30.2(2)
C33 C29 C30 108.5(7)
C33 C29 C34 125.4(6)
C30 C29 C34 126.0(7)
C33 C29 Lu2 74.1(4)
C30 C29 Lu2 74.8(4)
C34 C29 Lu2 120.9(5)
C31 C30 C29 107.7(6)
C31 C30 C35 124.4(6)
C29 C30 C35 127.2(7)
C31 C30 Lu2 73.6(4)
C29 C30 Lu2 73.7(4)
C35 C30 Lu2 126.0(4)
C30 C31 C32 109.2(6)
C30 C31 C36 126.1(6)
C32 C31 C36 124.5(7)
C30 C31 Lu2 75.1(4)
C32 C31 Lu2 73.5(4)
C36 C31 Lu2 122.0(5)
C31 C32 C33 106.1(7)
C31 C32 C37 125.8(7)
C33 C32 C37 125.4(7)
C31 C32 Lu2 74.6(4)
C33 C32 Lu2 74.4(4)
C37 C32 Lu2 130.8(5)
C29 C33 C32 108.5(6)
C29 C33 C38 125.3(7)
C32 C33 C38 125.7(7)
C29 C33 Lu2 74.6(4)
C32 C33 Lu2 73.4(4)
C38 C33 Lu2 124.2(5)
C43 C39 C40 108.0(7)
C43 C39 Lu2 126.4(5)
C40 C39 Lu2 83.2(5)
C41 C40 C39 105.1(7)
C41 C40 C44 127.4(7)
C39 C40 C44 127.4(7)
C41 C40 Lu2 128.4(5)
C39 C40 Lu2 64.7(4)
C44 C40 Lu2 81.7(4)
C42 C41 C40 109.5(7)
C42 C41 C45 124.9(7)
C40 C41 C45 125.6(8)
C43 C42 C41 110.1(7)
C43 C42 C46 125.1(8)
C41 C42 C46 124.7(8)
C42 C43 C39 107.3(7)
C42 C43 C47 128.1(7)
C39 C43 C47 124.6(7)
C40 C44 Lu2 68.1(4)
C52 C48 C49 107.8(7)
C52 C48 C53 126.4(8)
C49 C48 C53 125.6(8)
C52 C48 Lu2 74.4(4)
C49 C48 Lu2 76.5(4)
C53 C48 Lu2 119.2(5)
C50 C49 C48 108.7(7)
C50 C49 C54 126.2(7)
C48 C49 C54 124.6(8)
C50 C49 Lu2 74.2(5)
C48 C49 Lu2 71.8(4)
C54 C49 Lu2 126.4(6)
C49 C50 C51 107.3(7)
C49 C50 C55 126.9(8)
C51 C50 C55 124.7(8)
C49 C50 Lu2 74.5(4)
C51 C50 Lu2 73.3(5)
C55 C50 Lu2 127.1(6)
C52 C51 C50 107.6(7)
C52 C51 C56 127.9(7)
C50 C51 C56 124.2(7)
C52 C51 Lu2 72.9(4)
C50 C51 Lu2 74.9(5)
C56 C51 Lu2 123.0(5)
C48 C52 C51 108.5(7)
C48 C52 Lu2 73.8(4)
C51 C52 Lu2 75.1(4)

loop_
_geom_bond_atom_site_label_1
_geom_bond_atom_site_label_2
_geom_bond_distance
Lu1 Cnt1 2.309
Lu1 Cnt2 2.281
Lu1 C20 2.470(7)
Lu1 C15 2.540(7)
Lu1 C11 2.550(7)
Lu1 C14 2.569(8)
Lu1 C2 2.586(8)
Lu1 C4 2.594(7)
Lu1 C3 2.602(7)
Lu1 C1 2.607(7)
Lu1 C12 2.610(8)
Lu1 C13 2.616(8)
Lu1 C5 2.635(7)
Lu1 C21 2.708(7)
Lu1 C25 2.842(8)
C1 C5 1.411(11)
C1 C2 1.419(10)
C1 C6 1.505(10)
C2 C3 1.430(11)
C2 C7 1.507(11)
C3 C4 1.405(10)
C3 C8 1.511(10)
C4 C5 1.415(10)
C4 C9 1.502(10)
C5 C10 1.497(10)
C11 C15 1.401(12)
C11 C12 1.409(11)
C11 C16 1.506(11)
C12 C13 1.409(11)
C12 C17 1.510(12)
C13 C14 1.412(11)
C13 C18 1.508(11)
C14 C15 1.418(11)
C14 C19 1.516(11)
C20 C24 1.416(10)
C20 C21 1.445(10)
C21 C22 1.408(11)
C21 C25 1.504(11)
C22 C23 1.417(12)
C22 C26 1.501(11)
C23 C24 1.377(11)
C23 C27 1.514(11)
C24 C28 1.503(10)
Lu2 Cnt3 2.341
Lu2 Cnt4 2.284
Lu2 C39 2.488(7)
Lu2 C48 2.548(7)
Lu2 C52 2.555(7)
Lu2 C51 2.584(8)
Lu2 C32 2.585(7)
Lu2 C33 2.598(7)
Lu2 C31 2.599(7)
Lu2 C29 2.604(7)
Lu2 C50 2.605(8)
Lu2 C49 2.609(8)
Lu2 C30 2.618(7)
Lu2 C40 2.732(7)
Lu2 C44 2.914(8)
C29 C33 1.406(11)
C29 C30 1.415(9)
C29 C34 1.508(10)
C30 C31 1.408(10)
C30 C35 1.492(10)
C31 C32 1.428(10)
C31 C36 1.503(10)
C32 C33 1.436(10)
C32 C37 1.498(11)
C33 C38 1.510(10)
C39 C43 1.435(10)
C39 C40 1.461(11)
C40 C41 1.421(10)
C40 C44 1.482(11)
C41 C42 1.394(12)
C41 C45 1.516(11)
C42 C43 1.382(11)
C42 C46 1.500(11)
C43 C47 1.496(11)
C48 C52 1.398(11)
C48 C49 1.411(11)
C48 C53 1.516(11)
C49 C50 1.409(11)
C49 C54 1.517(11)
C50 C51 1.420(11)
C50 C55 1.511(11)
C51 C52 1.418(11)
C51 C56 1.521(11)
